data_9009576
loop_
_publ_author_name
'Mereiter, K.'

_publ_section_title
;
 Die kristallstruktur von rhomboklas, H5O2+{Fe[SO4]2*2H2O}-
 Note: synthetic crystal
;
_journal_name_full 'Tschermaks Mineralogische und Petrographische Mitteilungen'
_journal_page_first 216
_journal_page_last 232
_journal_volume 21
_journal_year 1974
_chemical_compound_source Synthetic
_chemical_formula_sum 'Fe H9 O12 S2'
_chemical_name_mineral Rhomboclase
_space_group_IT_number 62
_symmetry_space_group_name_Hall '-P 2ac 2n'
_symmetry_space_group_name_H-M 'P n m a'
_cell_angle_alpha 90
_cell_angle_beta 90
_cell_angle_gamma 90
_cell_formula_units_Z 4
_cell_length_a 9.724
_cell_length_b 18.3330
_cell_length_c 5.421
_cell_volume 966.402
_database_code_amcsd 0015649
_exptl_crystal_density_diffrn 2.197
_cod_depositor_comments
;
       Z value inserted to be consistent with given formula.
     Water oxygen renamed so it is considered as oxygen.
                           miguel.
;
_cod_original_formula_sum 'Fe S2 O12 H7.62'
_cod_database_code 9009576

loop_
_space_group_symop_operation_xyz
x,y,z
x,1/2-y,z
-x,1/2+y,-z
1/2-x,1/2+y,1/2+z
1/2+x,1/2-y,1/2-z
1/2+x,y,1/2-z
1/2-x,-y,1/2+z
-x,-y,-z

loop_
_atom_site_aniso_label
_atom_site_aniso_U_11
_atom_site_aniso_U_22
_atom_site_aniso_U_33
_atom_site_aniso_U_12
_atom_site_aniso_U_13
_atom_site_aniso_U_23
Fe 0.00988 0.01279 0.01241 0.00114 -0.00013 -0.00139
S 0.01165 0.01229 0.01254 0.00025 -0.00114 0.00038
O1 0.01431 0.01165 0.02318 0.00368 -0.00507 0.00190
O2 0.00988 0.02711 0.02039 0.00051 -0.00241 -0.00912
O3 0.02888 0.03230 0.02102 0.00418 0.00671 0.00887
O4 0.02052 0.02280 0.01912 -0.00240 -0.00076 -0.00861
O5 0.01773 0.02203 0.01672 0.00494 -0.00190 -0.00469
O6 0.03812 0.00596 0.08676 0.00000 0.01444 0.00000
O7 0.01026 0.03559 0.02052 0.05700 0.00000 -0.00494

loop_
_atom_site_label
_atom_site_fract_x
_atom_site_fract_y
_atom_site_fract_z
_atom_site_occupancy
_atom_site_U_iso_or_equiv
Fe 0.00000 0.00000 0.00000 1.00000 ?
S 0.23640 0.08857 0.28941 1.00000 ?
O1 0.32479 0.02403 0.33763 1.00000 ?
O2 0.09503 0.05992 0.24729 1.00000 ?
O3 0.28600 0.12742 0.07466 1.00000 ?
O4 0.22899 0.13521 0.50790 1.00000 ?
O5 0.49053 0.09008 0.72747 1.00000 ?
O6 0.63550 0.25000 0.55020 1.00000 ?
O7 0.38590 0.25000 0.59970 0.81000 ?
O8 0.39130 0.25000 0.46730 0.19000 0.03065
H1 0.40600 0.10300 0.83200 1.00000 0.03800
H2 0.57800 0.10500 0.82500 1.00000 0.03800
H3 0.69000 0.20700 0.50700 1.00000 0.03800
H4 0.32800 0.20800 0.56100 0.81000 0.03800

loop_
_cod_related_entry_id
_cod_related_entry_database
_cod_related_entry_code
1 AMCSD 0015649
